data_2001417
loop_
_publ_author_name
'Ogawa, T.'
'Matsumoto, K.'
'Hatayama, K.'
'Kitamura, K.'

_publ_section_title
;
 Structure of a 4-phenyl-1,4-dihydropyridine derivative containing a
 nitrooxyalkyl ester at the 3-position
;
_journal_issue 9
_journal_name_full 'Acta Crystallographica Section C'
_journal_page_first 1700
_journal_page_last 1702
_journal_paper_doi 10.1107/S0108270193002690
_journal_volume 49
_journal_year 1993
_chemical_formula_moiety 'C21 H25 N3 O10'
_chemical_formula_sum 'C21 H25 N3 O10'
_chemical_formula_weight 479.44
_space_group_crystal_system monoclinic
_space_group_IT_number 4
_space_group_name_Hall 'P 2yb'
_space_group_name_H-M_alt 'P 1 21 1'
_cell_angle_alpha 90
_cell_angle_beta 102.390(10)
_cell_angle_gamma 90
_cell_formula_units_Z 2
_cell_length_a 13.216(2)
_cell_length_b 7.980(2)
_cell_length_c 10.970(2)
_cell_measurement_reflns_used 20
_cell_measurement_temperature 288
_cell_measurement_theta_max 30
_cell_measurement_theta_min 27.5
_cell_volume 1130.0(4)
_diffrn_measurement_device 'Mac-Science MXC18'
_diffrn_measurement_method \w/2\q
_diffrn_radiation_type 'Cu K\a'
_diffrn_radiation_wavelength 1.54178
_diffrn_reflns_av_R_equivalents 0.01
_diffrn_reflns_limit_h_max 15
_diffrn_reflns_limit_h_min -15
_diffrn_reflns_limit_k_max 9
_diffrn_reflns_limit_k_min 0
_diffrn_reflns_limit_l_max 12
_diffrn_reflns_limit_l_min 0
_diffrn_reflns_number 2215
_diffrn_reflns_theta_max 65
_diffrn_standards_decay_% <2
_diffrn_standards_interval_count 100
_diffrn_standards_number 3
_exptl_absorpt_coefficient_mu 0.87
_exptl_absorpt_correction_type analytical
_exptl_crystal_colour 'Light yellow'
_exptl_crystal_density_diffrn 1.41
_exptl_crystal_description Plate
_exptl_crystal_size_max 0.60
_exptl_crystal_size_mid 0.40
_exptl_crystal_size_min 0.20
_refine_diff_density_max 0.22
_refine_diff_density_min -0.17
_refine_ls_extinction_method none
_refine_ls_goodness_of_fit_obs 4.70
_refine_ls_hydrogen_treatment refxyz
_refine_ls_number_parameters 390
_refine_ls_number_reflns 2015
_refine_ls_R_factor_obs 0.035
_refine_ls_shift/esd_max 0.37
_refine_ls_structure_factor_coef F
_refine_ls_weighting_details 'w = 1/[\s^2^(F~o~)+(0.010F~o~)^2^]'
_refine_ls_weighting_scheme calc
_refine_ls_wR_factor_obs 0.045
_reflns_number_observed 2015
_reflns_number_total 2032
_cod_data_source_file oh1015.cif
_cod_data_source_block oh1015_structure_1_of_1
_cod_depositor_comments
;
The following automatic conversions were performed:

'_refine_ls_weighting_scheme' value '1/[\s^2^(F~o~)+(0.010F~o~)^2^]'
was changed to 'calc'. New tag '_refine_ls_weighting_details' was
created. The value of the new tag was set to 'w =
1/[\s^2^(F~o~)+(0.010F~o~)^2^]'.

Automatic conversion script
Id: cif_fix_values 3143 2015-03-26 13:38:13Z robertas 
;
_cod_original_cell_volume 1130.0(3)
_cod_database_code 2001417

loop_
_space_group_symop_id
_space_group_symop_operation_xyz
1 x,y,z
2 -x,y+1/2,-z

loop_
_atom_site_label
_atom_site_fract_x
_atom_site_fract_y
_atom_site_fract_z
N1 -.3304(2) .00190(10) .0489(2)
C2 -.2535(2) .1029(5) .1163(2)
C3 -.2147(2) .0650(5) .2379(2)
C4 -.2642(2) -.0735(5) .3013(2)
C5 -.3164(2) -.2020(5) .2068(2)
C6 -.3523(2) -.1557(6) .0863(2)
C7 -.3405(2) -.0006(5) .3741(2)
C8 -.3194(2) -.0066(5) .5038(2)
C9 -.3889(2) .0662(5) .5664(2)
C10 -.4797(2) .1412(6) .5059(3)
C11 -.5015(2) .1416(6) .3777(3)
C12 -.4329(2) .0733(5) .3125(2)
N13 -.3648(2) .0613(6) .7036(2)
O14 -.4198(2) .1369(7) .7594(2)
O15 -.2898(2) -.0187(7) .7568(2)
C16 -.1254(2) .1452(5) .3192(2)
O17 -.0913(2) .1010(5) .4252(2)
O18 -.0842(2) .2735(4) .2684(2)
C19 .0068(2) .3520(6) .3460(3)
C20 .0312(2) .5043(6) .2762(3)
C21 -.0461(3) .6399(6) .2793(4)
O22 -.0231(2) .7889(5) .2141(3)
N23 -.0643(3) .7957(8) .0881(4)
O24 -.0405(4) .9195(8) .0408(4)
O25 -.1234(3) .6838(9) .0441(3)
C26 -.3286(2) -.3726(5) .2499(3)
O27 -.3682(2) -.4910(5) .1897(2)
O28 -.2858(2) -.3862(4) .3728(2)
C29 -.2871(3) -.5511(6) .4278(3)
C30 -.2148(3) -.5471(6) .5527(3)
O31 -.2502(2) -.4337(6) .6314(2)
C32 -.2038(6) -.4520(10) .7578(4)
C33 -.4155(3) -.2599(7) -.0166(3)
C34 -.2229(3) .2437(6) .0408(3)
H1 -.357(3) .029(6) -.024(4)
H4 -.212(3) -.128(5) .360(3)
H8 -.259(3) -.066(5) .548(3)
H10 -.525(3) .183(6) .548(4)
H11 -.565(3) .200(6) .331(4)
H12 -.446(3) .074(6) .224(4)
H19A -.010(3) .376(6) .423(4)
H19B .068(3) .276(6) .362(4)
H20A .030(3) .484(6) .176(4)
H20B .098(3) .551(6) .316(4)
H21A -.117(3) .604(6) .225(4)
H21B -.045(3) .666(7) .383(4)
H29A -.267(3) -.643(6) .369(4)
H29B -.355(3) -.571(6) .435(4)
H30A -.212(3) -.656(7) .587(4)
H30B -.148(3) -.507(7) .546(4)
H32A -.232(6) -.390(10) .798(7)
H32B -.213(6) -.560(10) .782(7)
H32C -.133(5) -.480(10) .759(6)
H33A -.457(4) -.192(7) -.077(4)
H33B -.463(3) -.346(7) .017(4)
H33C -.376(4) -.321(7) -.052(4)
H34A -.147(4) .250(6) .021(4)
H34B -.266(3) .269(7) -.026(4)
H34C -.229(3) .344(7) .079(4)

loop_
_geom_angle_atom_site_label_1
_geom_angle_atom_site_label_2
_geom_angle_atom_site_label_3
_geom_angle
_geom_angle_publ_flag
C6 N1 C2 123.5(2) yes
C3 C2 N1 118.4(3) yes
C3 C2 C34 128.3(3) yes
N1 C2 C34 113.3(2) yes
C2 C3 C16 125.9(3) yes
C2 C3 C4 120.1(2) yes
C16 C3 C4 114.0(2) yes
C5 C4 C3 110.8(2) yes
C5 C4 C7 111.2(2) yes
C3 C4 C7 110.9(3) yes
C6 C5 C26 122.0(3) yes
C6 C5 C4 119.6(3) yes
C26 C5 C4 118.4(2) yes
C5 C6 N1 119.3(3) yes
C5 C6 C33 127.0(4) yes
N1 C6 C33 113.7(3) yes
C8 C7 C12 118.2(3) yes
C8 C7 C4 120.8(2) yes
C12 C7 C4 121.0(2) yes
C9 C8 C7 118.9(2) yes
C10 C9 C8 123.0(2) yes
C10 C9 N13 118.7(3) yes
C8 C9 N13 118.3(2) yes
C11 C10 C9 117.7(3) yes
C10 C11 C12 120.8(3) yes
C11 C12 C7 121.4(2) yes
O14 N13 O15 122.3(3) yes
O14 N13 C9 118.9(3) yes
O15 N13 C9 118.7(3) yes
O17 C16 O18 121.6(3) yes
O17 C16 C3 123.0(3) yes
O18 C16 C3 115.3(2) yes
C16 O18 C19 116.4(2) yes
O18 C19 C20 106.8(2) yes
C21 C20 C19 110.6(3) yes
O22 C21 C20 111.5(3) yes
N23 O22 C21 116.6(4) yes
O24 N23 O25 130.2(4) yes
O24 N23 O22 112.7(4) yes
O25 N23 O22 116.9(5) yes
O27 C26 O28 121.6(4) yes
O27 C26 C5 128.2(3) yes
O28 C26 C5 110.2(3) yes
C26 O28 C29 116.7(3) yes
O28 C29 C30 107.5(3) yes
O31 C30 C29 110.3(3) yes
C30 O31 C32 114.2(5) yes

loop_
_geom_bond_atom_site_label_1
_geom_bond_atom_site_label_2
_geom_bond_distance
_geom_bond_publ_flag
N1 H1 0.83(4) no
N1 C6 1.373(4) yes
N1 C2 1.381(4) yes
C2 C3 1.356(3) yes
C2 C34 1.502(6) yes
C3 C16 1.465(4) yes
C3 C4 1.526(5) yes
C4 H4 0.94(3) yes
C4 C5 1.515(4) yes
C4 C7 1.529(4) yes
C5 C6 1.356(4) yes
C5 C26 1.461(6) yes
C6 C33 1.503(5) yes
C7 C8 1.391(3) yes
C7 C12 1.393(4) yes
C8 H8 0.97(4) yes
C8 C9 1.387(4) yes
C9 C10 1.377(4) yes
C9 N13 1.470(3) yes
C10 H10 0.90(4) no
C10 C11 1.374(4) yes
C11 H11 1.00(4) no
C11 C12 1.382(5) yes
C12 H12 0.95(4) no
N13 O14 1.208(5) yes
N13 O15 1.217(5) yes
C16 O17 1.206(3) yes
C16 O18 1.335(5) yes
O18 C19 1.457(4) yes
C19 H19A 0.93(4) no
C19 H19B 0.99(4) no
C19 C20 1.507(6) yes
C20 H20B 0.97(4) no
C20 H20A 1.11(4) no
C20 C21 1.493(6) yes
C21 H21A 1.04(4) no
C21 H21B 1.15(5) no
C21 O22 1.453(6) yes
O22 N23 1.374(4) yes
N23 O24 1.189(8) yes
N23 O25 1.216(8) yes
C26 O27 1.205(5) yes
C26 O28 1.350(3) yes
O28 C29 1.449(5) yes
C29 H29B 0.93(4) no
C29 H29A 1.05(5) no
C29 C30 1.493(5) yes
C30 H30A 0.94(6) no
C30 H30B 0.95(5) no
C30 O31 1.398(6) yes
O31 C32 1.398(5) yes
C32 H32A 0.81(9) no
C32 H32B 0.94(8) no
C32 H32C 0.97(7) no
C33 H33C 0.87(5) no
C33 H33A 0.93(5) no
C33 H33B 1.05(5) no
C34 H34B 0.85(4) no
C34 H34C 0.92(6) no
C34 H34A 1.07(5) no
